data_2107512
loop_
_publ_author_name
'Sist, Mattia'
'Zhang, Jiawei'
'Brummerstedt Iversen, Bo'

_publ_section_title
;
 Crystal structure and phase transition of thermoelectric SnSe
;
_journal_coeditor_code GW5043
_journal_issue 3
_journal_name_full 'Acta Crystallographica Section B'
_journal_page_first 310
_journal_page_last 316
_journal_paper_doi 10.1107/S2052520616003334
_journal_volume 72
_journal_year 2016
_chemical_formula_moiety 'Se1 Sn0.9816'
_chemical_formula_sum 'Se Sn0.9816'
_chemical_formula_weight 195.50
_chemical_name_common 'Tin Selenide'
_space_group_IT_number 62
_symmetry_cell_setting orthorhombic
_symmetry_Int_Tables_number 62
_symmetry_space_group_name_Hall '-P 2ac 2n'
_symmetry_space_group_name_H-M 'P n m a'
_cell_angle_alpha 90
_cell_angle_beta 90
_cell_angle_gamma 90
_cell_formula_units_Z 4
_cell_length_a 11.51746(14)
_cell_length_b 4.16192(6)
_cell_length_c 4.43267(8)
_cell_measurement_temperature 370(5)
_cell_volume 212.479(6)
_computing_structure_refinement 'Jana2006, (Petricek,2014)'
_diffrn_ambient_temperature 370(5)
_diffrn_detector_type 'Image plate'
_diffrn_measurement_device_type BL44B2
_diffrn_radiation_probe x-ray
_diffrn_radiation_type Synchrotron,monochromatic
_diffrn_radiation_wavelength 0.50023
_diffrn_source_type 'Spring8, BL44B2 beamline'
_exptl_absorpt_coefficient_mu 11.188
_exptl_absorpt_correction_type none
_exptl_crystal_density_diffrn 6.111
_exptl_crystal_F_000 332.3
_pd_char_colour metallic_grey
_pd_meas_2theta_range_inc 0.01
_pd_meas_2theta_range_max 78.010
_pd_meas_2theta_range_min 0.010
_pd_meas_number_of_points 7801
_pd_proc_2theta_range_inc 0.01
_pd_proc_2theta_range_max 38.28
_pd_proc_2theta_range_min 3.89
_pd_proc_ls_background_function '8 Chebyshev polynoms'
_pd_proc_ls_pref_orient_corr none
_pd_proc_ls_profile_function Pseudo-Voigt
_pd_proc_ls_prof_R_factor 0.0176
_pd_proc_ls_prof_wR_expected 0.0088
_pd_proc_ls_prof_wR_factor 0.0242
_pd_spec_mounting capillary
_pd_spec_mount_mode transmission
_refine_ls_goodness_of_fit_all 2.76
_refine_ls_number_constraints 0
_refine_ls_number_parameters 32
_refine_ls_number_restraints 0
_refine_ls_R_factor_all 0.0154
_refine_ls_R_factor_gt 0.0154
_refine_ls_shift/su_max 0.0166
_refine_ls_shift/su_mean 0.0041
_refine_ls_weighting_scheme sigma
_refine_ls_wR_factor_all 0.0120
_refine_ls_wR_factor_gt 0.0120
_cod_data_source_file gw5043sup1.cif
_cod_data_source_block 370
_cod_depositor_comments
;
The following automatic conversions were performed:

'_diffrn_radiation_probe' value 'X-ray' changed to 'x-ray' according
to
/usr/data/users/saulius/crontab/automatic-downloads/rss-feeds/IUCr/lib/dictionaries/cif_core.dic
dictionary named 'cif_core.dic' version 2.4.2 from 2011-04-26.

Automatic conversion script
Id: cif_fix_values 4268 2015-11-12 08:31:59Z antanas 

 Adding full bibliography for 2107508--2107520.cif.
;
_cod_original_formula_sum 'Se1 Sn0.9816'
_cod_database_code 2107512
_cod_database_fobs_code 2107512

loop_
_space_group_symop_id
_space_group_symop_operation_xyz
1 x,y,z
2 -x+1/2,-y,z+1/2
3 -x,y+1/2,-z
4 x+1/2,-y+1/2,-z+1/2
5 -x,-y,-z
6 x+1/2,y,-z+1/2
7 x,-y+1/2,z
8 -x+1/2,y+1/2,z+1/2

loop_
_atom_site_label
_atom_site_type_symbol
_atom_site_fract_x
_atom_site_fract_y
_atom_site_fract_z
_atom_site_adp_type
_atom_site_U_iso_or_equiv
_atom_site_site_symmetry_multiplicity
_atom_site_occupancy
_atom_site_calc_flag
Sn Sn 0.11879(4) 0.25 0.10015(10) Uani 0.0201(2) 4 0.9816 d
Se Se 0.85505(5) 0.25 0.48222(13) Uani 0.0165(3) 4 1 d

loop_
_atom_site_aniso_label
_atom_site_aniso_type_symbol
_atom_site_aniso_U_11
_atom_site_aniso_U_22
_atom_site_aniso_U_33
_atom_site_aniso_U_12
_atom_site_aniso_U_13
_atom_site_aniso_U_23
Sn Sn 0.0197(4) 0.0189(4) 0.0218(4) 0 -0.0055(4) 0
Se Se 0.0172(5) 0.0160(5) 0.0162(5) 0 -0.0023(4) 0

loop_
_atom_type_symbol
_atom_type_scat_dispersion_real
_atom_type_scat_dispersion_imag
_atom_type_scat_source
Se 0.2899 1.2209 'International Tables Vol C tables 4.2.6.8 and 6.1.1.1'
Sn -1.5316 0.7679 'International Tables Vol C tables 4.2.6.8 and 6.1.1.1'

loop_
_geom_angle_atom_site_label_1
_geom_angle_atom_site_label_2
_geom_angle_atom_site_label_3
_geom_angle_site_symmetry_1
_geom_angle_site_symmetry_2
_geom_angle_site_symmetry_3
_geom_angle
Se Sn Se 4_455 1_555 3_656 88.928
Se Sn Se 4_455 1_555 3_655 78.884
Se Sn Se 3_645 1_555 3_655 77.368
Se Sn Se 3_646 1_555 3_656 95.943
Se Sn Se 3_656 1_555 3_655 92.198
Se Sn Se 4_455 1_555 1_455 158.501
Se Sn Sn 4_455 1_555 3_545 136.936

loop_
_geom_bond_atom_site_label_1
_geom_bond_atom_site_label_2
_geom_bond_site_symmetry_1
_geom_bond_site_symmetry_2
_geom_bond_distance
Sn Se 1_555 4_455 2.745
Sn Se 1_555 3_656 2.801
Sn Se 1_555 3_655 3.329
Sn Se 1_555 1_455 3.478
Sn Sn 1_555 3_545 3.551
Sn Se 1_555 1_454 4.090
